data_7209678
loop_
_publ_author_name
'Smart, Paul'
'Bejarano-Villafuerte, \'Angela'
'Hendry, Rebecca M.'
'Brammer, Lee'

_publ_section_title
;
 Persistent C--I&#x22EF;\p halogen-bonded layer motifs involving
 4-iodobenzoate paddlewheel units, Cu2(4-Ibz)4(L)2
;
_journal_issue 16
_journal_name_full CrystEngComm
_journal_page_first 3160
_journal_paper_doi 10.1039/c3ce26919a
_journal_volume 15
_journal_year 2013
_chemical_formula_moiety 'C38 H24 Cu2 I4 N2 O8'
_chemical_formula_sum 'C38 H24 Cu2 I4 N2 O8'
_chemical_formula_weight 1271.27
_chemical_name_systematic
;
?
;
_space_group_crystal_system monoclinic
_space_group_IT_number 14
_space_group_name_Hall '-P 2ybc'
_space_group_name_H-M_alt 'P 1 21/c 1'
_symmetry_space_group_name_Hall '-P 2ybc'
_symmetry_space_group_name_H-M 'P 1 21/c 1'
_atom_sites_solution_hydrogens geom
_atom_sites_solution_primary direct
_atom_sites_solution_secondary difmap
_audit_creation_date 2013-01-07
_audit_creation_method
;
Olex2 1.1
(compiled 2011.02.15 svn.r1672, GUI svn.r3494)
;
_cell_angle_alpha 90.00
_cell_angle_beta 102.821(10)
_cell_angle_gamma 90.00
_cell_formula_units_Z 8
_cell_length_a 15.230(3)
_cell_length_b 22.664(5)
_cell_length_c 27.692(5)
_cell_measurement_reflns_used 1558
_cell_measurement_temperature 150.15
_cell_measurement_theta_max 16.848
_cell_measurement_theta_min 2.435
_cell_volume 9320(3)
_computing_data_reduction 'SAINT v6.45A (Bruker, 2003)'
_computing_molecular_graphics
;
O. V. Dolomanov, L. J. Bourhis, R. J. Gildea, J. A. K. Howard and H. Puschmann,
OLEX2: a complete structure solution, refinement and analysis program.
J. Appl. Cryst. (2009). 42, 339-341.
;
_computing_publication_material
;
O. V. Dolomanov, L. J. Bourhis, R. J. Gildea, J. A. K. Howard and H. Puschmann,
OLEX2: a complete structure solution, refinement and analysis program.
J. Appl. Cryst. (2009). 42, 339-341.
;
_computing_structure_refinement
;
XL, G.M. Sheldrick, Acta Cryst.
(2008). A64, 112-122
;
_computing_structure_solution
;
XS, G.M. Sheldrick, Acta Cryst.
(2008). A64, 112-122
;
_diffrn_ambient_temperature 150.15
_diffrn_measured_fraction_theta_full 0.992
_diffrn_measured_fraction_theta_max 0.992
_diffrn_measurement_device_type 'Bruker P4'
_diffrn_measurement_method '\w scans'
_diffrn_radiation_monochromator graphite
_diffrn_radiation_type MoK\a
_diffrn_radiation_wavelength 0.71073
_diffrn_reflns_av_R_equivalents 0.1888
_diffrn_reflns_av_unetI/netI 0.3486
_diffrn_reflns_limit_h_max 15
_diffrn_reflns_limit_h_min -15
_diffrn_reflns_limit_k_max 21
_diffrn_reflns_limit_k_min -22
_diffrn_reflns_limit_l_max 27
_diffrn_reflns_limit_l_min -27
_diffrn_reflns_number 25328
_diffrn_reflns_theta_full 21.05
_diffrn_reflns_theta_max 21.05
_diffrn_reflns_theta_min 0.75
_diffrn_source 'fine-focus sealed tube'
_exptl_absorpt_coefficient_mu 3.608
_exptl_absorpt_correction_T_max 1
_exptl_absorpt_correction_T_min 0.056012
_exptl_absorpt_correction_type multi-scan
_exptl_absorpt_process_details
;
SADABS v.2.10 (Bruker,2003) was used for absorption correction.
R(int) was 0.0885 before and 0.0558 after correction.
The Ratio of minimum to maximum transmission is 0.056012.
The \l/2 correction factor is 0.0015
;
_exptl_crystal_colour 'clear light green'
_exptl_crystal_colour_lustre clear
_exptl_crystal_colour_modifier light
_exptl_crystal_colour_primary green
_exptl_crystal_density_diffrn 1.812
_exptl_crystal_density_method 'not measured'
_exptl_crystal_description block
_exptl_crystal_F_000 4800
_exptl_crystal_size_max 0.02
_exptl_crystal_size_mid 0.01
_exptl_crystal_size_min 0.01
_refine_diff_density_max 3.891
_refine_diff_density_min -1.861
_refine_diff_density_rms 0.310
_refine_ls_extinction_method none
_refine_ls_goodness_of_fit_ref 0.906
_refine_ls_hydrogen_treatment constr
_refine_ls_matrix_type full
_refine_ls_number_parameters 337
_refine_ls_number_reflns 10006
_refine_ls_number_restraints 25
_refine_ls_restrained_S_all 0.906
_refine_ls_R_factor_all 0.3100
_refine_ls_R_factor_gt 0.1425
_refine_ls_shift/su_max 0.001
_refine_ls_shift/su_mean 0.000
_refine_ls_structure_factor_coef Fsqd
_refine_ls_weighting_details 'calc w=1/[\s^2^(Fo^2^)+(0.2000P)^2^+0.0000P] where P=(Fo^2^+2Fc^2^)/3'
_refine_ls_weighting_scheme calc
_refine_ls_wR_factor_gt 0.3537
_refine_ls_wR_factor_ref 0.4112
_reflns_number_gt 2769
_reflns_number_total 10006
_reflns_threshold_expression >2sigma(I)
_cod_data_source_file c3ce26919a.txt
_cod_data_source_block ilb1173_0m
_cod_database_code 7209678
_olex2_refinement_description
;
1. Fixed Uiso
At 1.2 times of:
H82 of C82, H2 of C2, H16 of C16, H88 of C88, H93 of C93, H95 of C95, H9C
of C9C, H99 of C99, H22 of C22, H92 of C92, H89 of C89, H73 of C73, H86 of
C86, H66 of C66, H72 of C72, H3 of C3, H25 of C25, H65 of C65, H56 of C56, H6
of C6, H12 of C12, H96 of C96, H13 of C13, H46 of C46, H45 of C45, H23 of C23,
H32 of C32, H8C of C8C, H98 of C98, H33 of C33, H55 of C55, H76 of C76, H63
of C63, H5 of C5, H75 of C75, H52 of C52, H62 of C62, H85 of C85, H36 of C36,
H42 of C42, H8B of C8B, H9B of C9B, H53 of C53, H15 of C15, H35 of C35, H43
of C43, H83 of C83, H26 of C26
2. Restrained distances
C64-I64A ~ C64-I64B
with sigma of 0.0001
3. Rigid bond restraints
C11, C12, C13, C14, C15, C16
with sigma for 1-2 distances of 0.01 and sigma for 1-3 distances of 0.01
C82, C83, C84, C85, C86
with sigma for 1-2 distances of 0.01 and sigma for 1-3 distances of 0.01
C61, C62, C64, C65, C66, C63
with sigma for 1-2 distances of 0.01 and sigma for 1-3 distances of 0.01
C54, C55, C56, C51, C52, C53
with sigma for 1-2 distances of 0.01 and sigma for 1-3 distances of 0.01
4. Uiso/Uaniso restraints and constraints
C13 ~ C12 ~ C14 ~ C15 ~ C16 ~ C11: within 1.7A with sigma of 0.04 and sigma for terminal atoms of 0.08
C86 ~ C85 ~ N81 ~ C82 ~ C83 ~ C84: within 1.7A with sigma of 0.04 and sigma for terminal atoms of 0.08
C66 ~ C61 ~ C62 ~ C63 ~ C64 ~ C65: within 1.7A with sigma of 0.04 and sigma for terminal atoms of 0.08
C53 ~ C52 ~ C51 ~ C56 ~ C55 ~ C54: within 1.7A with sigma of 0.04 and sigma for terminal atoms of 0.08
Uanis(I4B) = Uanis(I4A)
Uanis(I64A) = Uanis(I64B)
5. Others
Sof(I4A)=1-Sof(I4B)
Sof(I64A)=1-Sof(I64B)
6.a Aromatic/amide H refined with riding coordinates:
C2(H2), C3(H3), C5(H5), C6(H6), C12(H12), C13(H13), C15(H15), C16(H16),
C22(H22), C23(H23), C25(H25), C26(H26), C32(H32), C33(H33), C36(H36), C35(H35),
C42(H42), C43(H43), C45(H45), C46(H46), C52(H52), C53(H53), C55(H55),
C56(H56), C62(H62), C63(H63), C65(H65), C66(H66), C72(H72), C73(H73), C75(H75),
C76(H76), C82(H82), C83(H83), C85(H85), C86(H86), C92(H92), C93(H93),
C95(H95), C96(H96), C88(H88), C89(H89), C8B(H8B), C8C(H8C), C98(H98), C99(H99),
C9B(H9B), C9C(H9C)
6.b Fitted hexagon refined as free rotating group:
C1(C2,C3,C4,C5,C6), C11(C12,C13,C14,C15,C16), C21(C22,C23,C24,C25,C26),
C31(C32,C33,C34,C36,C35), C41(C42,C43,C44,C45,C46), C51(C52,C53,C54,C55,C56),
C61(C62,C63,C64,C65,C66), C71(C72,C73,C74,C75,C76), N81(C82,C83,C84,C85,C86),
N91(C92,C93,C94,C95,C96), N87(C88,C89,C8A,C8B,C8C), N97(C98,C99,C9A,C9B,C9C)
;

loop_
_space_group_symop_id
_space_group_symop_operation_xyz
1 'x, y, z'
2 '-x, y+1/2, -z+1/2'
3 '-x, -y, -z'
4 'x, -y-1/2, z-1/2'

loop_
_atom_site_label
_atom_site_type_symbol
_atom_site_fract_x
_atom_site_fract_y
_atom_site_fract_z
_atom_site_U_iso_or_equiv
_atom_site_adp_type
_atom_site_occupancy
_atom_site_symmetry_multiplicity
_atom_site_calc_flag
_atom_site_refinement_flags
_atom_site_disorder_assembly
_atom_site_disorder_group
Cu1 Cu -0.3292(3) 0.2891(2) 0.12480(18) 0.0477(15) Uiso 1 1 d . . .
Cu4 Cu 0.0827(3) 0.25214(18) 0.38990(16) 0.0338(12) Uiso 1 1 d . . .
Cu3 Cu 0.1068(3) 0.27029(19) 0.48592(16) 0.0383(13) Uiso 1 1 d . . .
Cu2 Cu -0.3040(3) 0.2644(2) 0.22029(17) 0.0436(14) Uiso 1 1 d . . .
I34 I 0.4295(2) 0.57909(14) 0.41376(14) 0.0890(13) Uani 1 1 d . . .
I24 I -0.2175(2) -0.06300(15) 0.46870(16) 0.1099(15) Uani 1 1 d . . .
I44 I -0.6441(3) 0.59002(16) 0.21561(17) 0.1162(16) Uani 1 1 d . . .
I14 I 0.5967(3) 0.04813(19) 0.48937(16) 0.1252(16) Uani 1 1 d . . .
I74 I 0.0002(3) -0.03854(18) 0.12476(16) 0.1224(17) Uani 1 1 d . . .
I54 I -0.8069(3) 0.0552(2) 0.10782(18) 0.1388(18) Uani 1 1 d . . .
I64A I 0.1996(13) 0.4711(10) 0.2244(8) 0.114(3) Uani 0.276(13) 1 d PD A 1
I64B I 0.2281(4) 0.4315(5) 0.2220(3) 0.114(3) Uani 0.724(13) 1 d PD A 2
I4A I -0.4122(11) 0.4559(7) 0.3920(5) 0.092(4) Uani 0.534(13) 1 d P B 1
I4B I -0.4458(13) 0.4252(7) 0.3934(6) 0.092(4) Uani 0.466(13) 1 d P B 2
O22 O 0.0474(15) 0.1962(10) 0.4819(9) 0.043(7) Uiso 1 1 d . . .
O12 O 0.2131(15) 0.2311(10) 0.4925(9) 0.047(7) Uiso 1 1 d . . .
O32 O 0.1545(15) 0.3240(9) 0.3919(9) 0.040(7) Uiso 1 1 d . . .
O21 O 0.0079(17) 0.1829(11) 0.3981(10) 0.060(8) Uiso 1 1 d . . .
O52 O -0.2666(18) 0.2122(12) 0.1276(11) 0.076(9) Uiso 1 1 d . . .
O2 O -0.0088(14) 0.3118(9) 0.4670(8) 0.037(6) Uiso 1 1 d . B .
O1 O -0.0264(15) 0.3019(10) 0.3842(9) 0.043(7) Uiso 1 1 d . B .
O62 O -0.1961(16) 0.3126(10) 0.2265(9) 0.052(7) Uiso 1 1 d . A .
O51 O -0.2353(16) 0.1930(10) 0.2115(9) 0.052(7) Uiso 1 1 d . . .
O41 O -0.3931(16) 0.3574(10) 0.1387(9) 0.052(7) Uiso 1 1 d . . .
O61 O -0.2185(18) 0.3284(11) 0.1435(10) 0.068(9) Uiso 1 1 d . A .
O72 O -0.4510(17) 0.2452(11) 0.1153(10) 0.060(8) Uiso 1 1 d . . .
O31 O 0.1698(16) 0.3448(10) 0.4727(9) 0.054(8) Uiso 1 1 d . . .
O42 O -0.3765(15) 0.3373(9) 0.2221(9) 0.040(7) Uiso 1 1 d . . .
O11 O 0.1920(16) 0.2072(10) 0.4122(9) 0.052(7) Uiso 1 1 d . . .
O71 O -0.4170(17) 0.2220(12) 0.1947(11) 0.075(9) Uiso 1 1 d . . .
C1 C -0.1387(11) 0.3512(9) 0.4126(8) 0.024(9) Uiso 1 1 d G B .
C2 C -0.1757(15) 0.3618(9) 0.4534(6) 0.035(10) Uiso 1 1 d G . .
H2 H -0.1426 0.3524 0.4857 0.043 Uiso 1 1 calc R . .
C3 C -0.2613(16) 0.3863(10) 0.4468(8) 0.076(14) Uiso 1 1 d G B .
H3 H -0.2866 0.3936 0.4747 0.091 Uiso 1 1 calc R . .
C4 C -0.3098(12) 0.4001(10) 0.3995(10) 0.056(12) Uiso 1 1 d G . .
C5 C -0.2728(15) 0.3894(10) 0.3587(7) 0.066(13) Uiso 1 1 d G B .
H5 H -0.3060 0.3988 0.3264 0.079 Uiso 1 1 calc R . .
C6 C -0.1873(16) 0.3650(10) 0.3653(7) 0.039(10) Uiso 1 1 d G . .
H6 H -0.1620 0.3577 0.3374 0.047 Uiso 1 1 calc R B .
C7 C -0.047(2) 0.3182(16) 0.4181(15) 0.045(11) Uiso 1 1 d . . .
C11 C 0.3243(12) 0.1684(10) 0.4666(10) 0.045(10) Uiso 1 1 d GU . .
C12 C 0.3425(17) 0.1370(12) 0.4268(7) 0.083(14) Uiso 1 1 d GU . .
H12 H 0.3008 0.1376 0.3958 0.100 Uiso 1 1 calc R . .
C13 C 0.4218(19) 0.1048(11) 0.4325(8) 0.125(17) Uiso 1 1 d GU . .
H13 H 0.4343 0.0834 0.4053 0.151 Uiso 1 1 calc R . .
C14 C 0.4829(14) 0.1040(10) 0.4780(10) 0.041(10) Uiso 1 1 d GU . .
C15 C 0.4647(13) 0.1354(10) 0.5178(7) 0.050(11) Uiso 1 1 d GU . .
H15 H 0.5065 0.1348 0.5489 0.060 Uiso 1 1 calc R . .
C16 C 0.3854(15) 0.1676(9) 0.5121(8) 0.030(9) Uiso 1 1 d GU . .
H16 H 0.3729 0.1890 0.5393 0.036 Uiso 1 1 calc R . .
C17 C 0.244(3) 0.1999(17) 0.4596(15) 0.057(12) Uiso 1 1 d . . .
C21 C -0.0421(15) 0.1100(9) 0.4510(10) 0.035(10) Uiso 1 1 d G . .
C22 C -0.0888(17) 0.0815(11) 0.4086(7) 0.060(12) Uiso 1 1 d G . .
H22 H -0.0843 0.0955 0.3769 0.072 Uiso 1 1 calc R . .
C23 C -0.1419(15) 0.0327(10) 0.4125(8) 0.074(14) Uiso 1 1 d G . .
H23 H -0.1738 0.0133 0.3835 0.089 Uiso 1 1 calc R . .
C24 C -0.1485(15) 0.0123(9) 0.4589(10) 0.041(10) Uiso 1 1 d G . .
C25 C -0.1019(17) 0.0407(11) 0.5014(7) 0.061(12) Uiso 1 1 d G . .
H25 H -0.1064 0.0267 0.5331 0.073 Uiso 1 1 calc R . .
C26 C -0.0487(15) 0.0895(10) 0.4974(8) 0.082(15) Uiso 1 1 d G . .
H26 H -0.0168 0.1090 0.5265 0.099 Uiso 1 1 calc R . .
C27 C 0.010(2) 0.1668(16) 0.4448(14) 0.044(11) Uiso 1 1 d . . .
C31 C 0.2399(15) 0.4087(9) 0.4288(9) 0.064(13) Uiso 1 1 d G . .
C32 C 0.2827(17) 0.4408(11) 0.4701(7) 0.062(13) Uiso 1 1 d G . .
H32 H 0.2752 0.4298 0.5021 0.074 Uiso 1 1 calc R . .
C33 C 0.3363(14) 0.4889(10) 0.4647(8) 0.051(12) Uiso 1 1 d G . .
H33 H 0.3655 0.5107 0.4930 0.062 Uiso 1 1 calc R . .
C34 C 0.3471(15) 0.5049(9) 0.4179(9) 0.045(11) Uiso 1 1 d G . .
C36 C 0.3044(16) 0.4729(10) 0.3766(7) 0.094(17) Uiso 1 1 d G . .
H36 H 0.3118 0.4839 0.3446 0.113 Uiso 1 1 calc R . .
C35 C 0.2507(14) 0.4248(9) 0.3820(7) 0.015(8) Uiso 1 1 d G . .
H35 H 0.2215 0.4029 0.3537 0.018 Uiso 1 1 calc R . .
C37 C 0.189(2) 0.3529(14) 0.4301(13) 0.031(10) Uiso 1 1 d . . .
C41 C -0.4646(15) 0.4205(9) 0.1910(10) 0.056(12) Uiso 1 1 d G . .
C42 C -0.5060(16) 0.4544(10) 0.1505(7) 0.054(12) Uiso 1 1 d G . .
H42 H -0.4986 0.4445 0.1183 0.064 Uiso 1 1 calc R . .
C43 C -0.5582(14) 0.5028(10) 0.1571(7) 0.045(11) Uiso 1 1 d G . .
H43 H -0.5865 0.5260 0.1295 0.054 Uiso 1 1 calc R . .
C44 C -0.5691(14) 0.5172(9) 0.2042(9) 0.040(10) Uiso 1 1 d G . .
C45 C -0.5277(17) 0.4833(11) 0.2447(7) 0.066(13) Uiso 1 1 d G . .
H45 H -0.5351 0.4932 0.2769 0.079 Uiso 1 1 calc R . .
C46 C -0.4755(16) 0.4349(10) 0.2381(8) 0.077(14) Uiso 1 1 d G . .
H46 H -0.4472 0.4118 0.2658 0.092 Uiso 1 1 calc R . .
C47 C -0.408(2) 0.3680(15) 0.1820(13) 0.037(10) Uiso 1 1 d . . .
C51 C -0.5443(13) 0.1855(10) 0.1407(9) 0.045(10) Uiso 1 1 d GU . .
C52 C -0.5619(17) 0.1475(12) 0.1768(7) 0.072(13) Uiso 1 1 d GU . .
H52 H -0.5220 0.1460 0.2084 0.086 Uiso 1 1 calc R . .
C53 C -0.6377(19) 0.1116(10) 0.1665(10) 0.085(14) Uiso 1 1 d GU . .
H53 H -0.6497 0.0856 0.1911 0.102 Uiso 1 1 calc R . .
C54 C -0.6960(15) 0.1137(10) 0.1201(11) 0.078(13) Uiso 1 1 d GU . .
C55 C -0.6784(15) 0.1518(11) 0.0840(8) 0.069(12) Uiso 1 1 d GU . .
H55 H -0.7183 0.1532 0.0524 0.083 Uiso 1 1 calc R . .
C56 C -0.6026(16) 0.1877(9) 0.0943(8) 0.034(9) Uiso 1 1 d GU . .
H56 H -0.5906 0.2137 0.0697 0.041 Uiso 1 1 calc R . .
C57 C -0.223(2) 0.1823(16) 0.1673(15) 0.047(11) Uiso 1 1 d . . .
C61 C -0.0785(14) 0.3628(10) 0.1970(11) 0.047(10) Uiso 1 1 d GU A .
C62 C -0.0274(18) 0.3717(10) 0.2447(9) 0.056(11) Uiso 1 1 d GU . .
H62 H -0.0507 0.3606 0.2724 0.068 Uiso 1 1 calc R . .
C63 C 0.0577(17) 0.3968(11) 0.2516(8) 0.057(11) Uiso 1 1 d GU A .
H63 H 0.0927 0.4028 0.2842 0.068 Uiso 1 1 calc R . .
C64 C 0.0918(14) 0.4130(10) 0.2110(12) 0.091(14) Uiso 1 1 d GDU . .
C65 C 0.041(2) 0.4041(12) 0.1633(9) 0.081(14) Uiso 1 1 d GU A .
H65 H 0.0640 0.4152 0.1355 0.097 Uiso 1 1 calc R . .
C66 C -0.0445(19) 0.3790(12) 0.1563(8) 0.111(16) Uiso 1 1 d GU . .
H66 H -0.0794 0.3730 0.1238 0.134 Uiso 1 1 calc R A .
C67 C -0.169(3) 0.3364(17) 0.1879(16) 0.060(13) Uiso 1 1 d . . .
C71 C -0.1776(16) 0.1286(10) 0.1577(10) 0.074(14) Uiso 1 1 d G . .
C72 C -0.1322(18) 0.0950(12) 0.1975(8) 0.070(14) Uiso 1 1 d G . .
H72 H -0.1359 0.1052 0.2303 0.084 Uiso 1 1 calc R . .
C73 C -0.0813(16) 0.0466(11) 0.1893(9) 0.071(14) Uiso 1 1 d G . .
H73 H -0.0503 0.0237 0.2164 0.085 Uiso 1 1 calc R . .
C74 C -0.0759(17) 0.0318(10) 0.1413(11) 0.100(17) Uiso 1 1 d G . .
C75 C -0.1214(18) 0.0654(12) 0.1015(8) 0.070(14) Uiso 1 1 d G . .
H75 H -0.1177 0.0553 0.0688 0.084 Uiso 1 1 calc R . .
C76 C -0.1722(15) 0.1138(11) 0.1097(9) 0.049(11) Uiso 1 1 d G . .
H76 H -0.2032 0.1368 0.0826 0.059 Uiso 1 1 calc R . .
C77 C -0.459(3) 0.2218(18) 0.1450(17) 0.059(13) Uiso 1 1 d . . .
N81 N 0.1084(15) 0.2756(10) 0.5642(6) 0.049(9) Uiso 1 1 d GU . .
C82 C 0.0463(14) 0.3102(9) 0.5813(8) 0.060(12) Uiso 1 1 d GU . .
H82 H 0.0078 0.3361 0.5592 0.072 Uiso 1 1 calc R . .
C83 C 0.0406(13) 0.3070(9) 0.6306(8) 0.042(10) Uiso 1 1 d GU . .
H83 H -0.0019 0.3306 0.6423 0.050 Uiso 1 1 calc R . .
C84 C 0.0970(15) 0.2691(10) 0.6629(6) 0.031(9) Uiso 1 1 d GU . .
C85 C 0.1591(14) 0.2345(9) 0.6458(8) 0.044(10) Uiso 1 1 d GU . .
H85 H 0.1976 0.2086 0.6678 0.053 Uiso 1 1 calc R . .
C86 C 0.1648(14) 0.2378(9) 0.5965(9) 0.076(13) Uiso 1 1 d GU . .
H86 H 0.2073 0.2141 0.5848 0.091 Uiso 1 1 calc R . .
N91 N -0.3001(14) 0.2468(9) 0.2960(6) 0.042(8) Uiso 1 1 d G . .
C92 C -0.3797(12) 0.2601(9) 0.3103(7) 0.043(10) Uiso 1 1 d G . .
H92 H -0.4301 0.2746 0.2866 0.052 Uiso 1 1 calc R . .
C93 C -0.3856(12) 0.2524(9) 0.3593(8) 0.042(11) Uiso 1 1 d G . .
H93 H -0.4400 0.2615 0.3690 0.051 Uiso 1 1 calc R . .
C94 C -0.3119(15) 0.2312(10) 0.3939(6) 0.042(10) Uiso 1 1 d G . .
C95 C -0.2323(12) 0.2179(9) 0.3796(7) 0.033(10) Uiso 1 1 d G . .
H95 H -0.1819 0.2035 0.4033 0.039 Uiso 1 1 calc R . .
C96 C -0.2264(11) 0.2257(9) 0.3306(8) 0.043(11) Uiso 1 1 d G . .
H96 H -0.1720 0.2166 0.3208 0.052 Uiso 1 1 calc R . .
N87 N 0.0790(15) 0.2595(9) 0.8126(6) 0.042(8) Uiso 1 1 d G . .
C88 C 0.1611(12) 0.2491(10) 0.8000(7) 0.075(14) Uiso 1 1 d G . .
H88 H 0.2129 0.2401 0.8251 0.090 Uiso 1 1 calc R . .
C89 C 0.1674(11) 0.2517(10) 0.7507(8) 0.059(12) Uiso 1 1 d G . .
H89 H 0.2235 0.2446 0.7422 0.071 Uiso 1 1 calc R . .
C8A C 0.0916(14) 0.2648(9) 0.7141(6) 0.013(8) Uiso 1 1 d G . .
C8B C 0.0095(12) 0.2753(9) 0.7266(7) 0.035(10) Uiso 1 1 d G . .
H8B H -0.0422 0.2842 0.7016 0.042 Uiso 1 1 calc R . .
C8C C 0.0033(11) 0.2726(9) 0.7759(8) 0.030(9) Uiso 1 1 d G . .
H8C H -0.0528 0.2797 0.7845 0.036 Uiso 1 1 calc R . .
N97 N -0.3347(18) 0.2117(12) 0.5437(7) 0.081(12) Uiso 1 1 d G . .
C98 C -0.3831(15) 0.2543(10) 0.5127(10) 0.074(14) Uiso 1 1 d G . .
H98 H -0.4231 0.2798 0.5247 0.088 Uiso 1 1 calc R . .
C99 C -0.3731(15) 0.2597(9) 0.4642(9) 0.060(12) Uiso 1 1 d G . .
H99 H -0.4062 0.2888 0.4431 0.072 Uiso 1 1 calc R . .
C9A C -0.3146(16) 0.2224(11) 0.4468(7) 0.031(9) Uiso 1 1 d G . .
C9B C -0.2661(15) 0.1798(10) 0.4778(10) 0.065(13) Uiso 1 1 d G . .
H9B H -0.2261 0.1544 0.4658 0.078 Uiso 1 1 calc R . .
C9C C -0.2762(16) 0.1745(10) 0.5263(9) 0.073(14) Uiso 1 1 d G . .
H9C H -0.2431 0.1454 0.5475 0.087 Uiso 1 1 calc R . .

loop_
_atom_site_aniso_label
_atom_site_aniso_U_11
_atom_site_aniso_U_22
_atom_site_aniso_U_33
_atom_site_aniso_U_23
_atom_site_aniso_U_13
_atom_site_aniso_U_12
I34 0.086(3) 0.057(2) 0.116(3) 0.013(2) 0.006(2) -0.014(2)
I24 0.084(3) 0.081(3) 0.157(4) 0.055(3) 0.009(3) -0.011(2)
I44 0.112(3) 0.068(3) 0.148(4) -0.002(3) -0.015(3) 0.019(2)
I14 0.110(3) 0.121(3) 0.126(4) 0.006(3) -0.015(3) 0.019(3)
I74 0.129(4) 0.117(3) 0.112(3) -0.038(3) 0.008(3) 0.020(3)
I54 0.126(4) 0.134(4) 0.138(4) 0.002(3) -0.008(3) -0.018(3)
I64A 0.141(5) 0.129(8) 0.063(3) -0.004(5) 0.000(3) -0.069(5)
I64B 0.141(5) 0.129(8) 0.063(3) -0.004(5) 0.000(3) -0.069(5)
I4A 0.119(10) 0.103(10) 0.041(2) -0.011(7) -0.011(5) 0.040(7)
I4B 0.119(10) 0.103(10) 0.041(2) -0.011(7) -0.011(5) 0.040(7)

loop_
_atom_type_symbol
_atom_type_description
_atom_type_scat_dispersion_real
_atom_type_scat_dispersion_imag
_atom_type_scat_source
C C 0.0033 0.0016 'International Tables Vol C Tables 4.2.6.8 and 6.1.1.4'
H H 0.0000 0.0000 'International Tables Vol C Tables 4.2.6.8 and 6.1.1.4'
Cu Cu 0.3201 1.2651 'International Tables Vol C Tables 4.2.6.8 and 6.1.1.4'
I I -0.4742 1.8119 'International Tables Vol C Tables 4.2.6.8 and 6.1.1.4'
N N 0.0061 0.0033 'International Tables Vol C Tables 4.2.6.8 and 6.1.1.4'
O O 0.0106 0.0060 'International Tables Vol C Tables 4.2.6.8 and 6.1.1.4'

loop_
_geom_angle_atom_site_label_1
_geom_angle_atom_site_label_2
_geom_angle_atom_site_label_3
_geom_angle
_geom_angle_site_symmetry_1
_geom_angle_site_symmetry_3
O52 Cu1 Cu2 79.2(8) . .
O52 Cu1 O72 89.5(11) . .
O52 Cu1 N97 86.6(11) . 4_565
O41 Cu1 Cu2 86.4(8) . .
O41 Cu1 O52 165.1(11) . .
O41 Cu1 O72 86.2(10) . .
O41 Cu1 N97 107.7(10) . 4_565
O61 Cu1 Cu2 84.4(9) . .
O61 Cu1 O52 90.7(11) . .
O61 Cu1 O41 91.5(11) . .
O61 Cu1 O72 171.5(12) . .
O61 Cu1 N97 96.5(11) . 4_565
O72 Cu1 Cu2 87.3(8) . .
O72 Cu1 N97 92.0(11) . 4_565
N97 Cu1 Cu2 165.9(7) 4_565 .
O32 Cu4 Cu3 83.6(7) . .
O32 Cu4 O21 171.3(10) . .
O32 Cu4 O1 89.0(9) . .
O32 Cu4 N87 91.2(9) . 4_565
O21 Cu4 Cu3 87.9(8) . .
O21 Cu4 O1 88.1(10) . .
O21 Cu4 N87 97.4(10) . 4_565
O1 Cu4 Cu3 85.3(7) . .
O1 Cu4 N87 98.9(9) . 4_565
O11 Cu4 Cu3 81.0(8) . .
O11 Cu4 O32 89.6(9) . .
O11 Cu4 O21 91.3(10) . .
O11 Cu4 O1 166.3(10) . .
O11 Cu4 N87 94.8(9) . 4_565
N87 Cu4 Cu3 173.3(6) 4_565 .
O22 Cu3 Cu4 81.1(7) . .
O22 Cu3 O2 91.2(9) . .
O22 Cu3 O31 166.0(10) . .
O22 Cu3 N81 90.4(9) . .
O12 Cu3 Cu4 87.0(8) . .
O12 Cu3 O22 88.6(10) . .
O12 Cu3 O2 170.5(10) . .
O12 Cu3 O31 88.8(10) . .
O12 Cu3 N81 96.6(10) . .
O2 Cu3 Cu4 83.6(7) . .
O2 Cu3 O31 89.1(9) . .
O2 Cu3 N81 92.9(9) . .
O31 Cu3 Cu4 85.0(7) . .
O31 Cu3 N81 103.5(9) . .
N81 Cu3 Cu4 170.7(6) . .
O62 Cu2 Cu1 84.4(7) . .
O62 Cu2 O51 90.6(10) . .
O62 Cu2 O42 89.7(10) . .
O62 Cu2 O71 164.1(11) . .
O62 Cu2 N91 100.4(9) . .
O51 Cu2 Cu1 90.7(7) . .
O51 Cu2 O42 174.4(10) . .
O51 Cu2 N91 93.9(9) . .
O42 Cu2 Cu1 83.8(7) . .
O42 Cu2 N91 91.5(9) . .
O71 Cu2 Cu1 79.7(8) . .
O71 Cu2 O51 90.0(11) . .
O71 Cu2 O42 88.2(10) . .
O71 Cu2 N91 95.4(10) . .
N91 Cu2 Cu1 173.3(6) . .
C27 O22 Cu3 130(2) . .
C17 O12 Cu3 130(3) . .
C37 O32 Cu4 126(2) . .
C27 O21 Cu4 116(2) . .
C57 O52 Cu1 129(2) . .
C7 O2 Cu3 119(2) . .
C7 O1 Cu4 120(3) . .
C67 O62 Cu2 124(3) . .
C57 O51 Cu2 117(2) . .
C47 O41 Cu1 123(2) . .
C67 O61 Cu1 129(3) . .
C77 O72 Cu1 114(3) . .
C37 O31 Cu3 120(2) . .
C47 O42 Cu2 121(2) . .
C17 O11 Cu4 130(2) . .
C77 O71 Cu2 122(3) . .
C2 C1 C6 120.0 . .
C2 C1 C7 121(2) . .
C6 C1 C7 118(2) . .
C1 C2 C3 120.0 . .
C2 C3 C4 120.0 . .
I4A C4 I4B 24.2(4) . .
C3 C4 I4A 118.9(15) . .
C3 C4 I4B 116.2(15) . .
C3 C4 C5 120.0 . .
C5 C4 I4A 118.5(15) . .
C5 C4 I4B 123.2(15) . .
C6 C5 C4 120.0 . .
C5 C6 C1 120.0 . .
O2 C7 C1 109(3) . .
O1 C7 O2 132(4) . .
O1 C7 C1 119(4) . .
C12 C11 C16 120.0 . .
C12 C11 C17 118(3) . .
C16 C11 C17 122(3) . .
C11 C12 C13 120.0 . .
C12 C13 C14 120.0 . .
C13 C14 I14 120.3(15) . .
C15 C14 I14 119.3(15) . .
C15 C14 C13 120.0 . .
C16 C15 C14 120.0 . .
C15 C16 C11 120.0 . .
O12 C17 O11 112(3) . .
O12 C17 C11 128(4) . .
O11 C17 C11 120(3) . .
C22 C21 C26 120.0 . .
C22 C21 C27 118(2) . .
C26 C21 C27 122(2) . .
C21 C22 C23 120.0 . .
C24 C23 C22 120.0 . .
C23 C24 I24 122.9(15) . .
C23 C24 C25 120.0 . .
C25 C24 I24 117.0(15) . .
C26 C25 C24 120.0 . .
C25 C26 C21 120.0 . .
O22 C27 O21 124(3) . .
O22 C27 C21 120(3) . .
O21 C27 C21 116(3) . .
C32 C31 C35 120.0 . .
C32 C31 C37 125(2) . .
C35 C31 C37 115(2) . .
C31 C32 C33 120.0 . .
C34 C33 C32 120.0 . .
C33 C34 I34 117.0(14) . .
C33 C34 C36 120.0 . .
C36 C34 I34 123.0(14) . .
C35 C36 C34 120.0 . .
C36 C35 C31 120.0 . .
O32 C37 O31 124(3) . .
O32 C37 C31 123(3) . .
O31 C37 C31 112(3) . .
C42 C41 C46 120.0 . .
C42 C41 C47 118(2) . .
C46 C41 C47 122(2) . .
C41 C42 C43 120.0 . .
C44 C43 C42 120.0 . .
C43 C44 I44 121.0(14) . .
C43 C44 C45 120.0 . .
C45 C44 I44 119.0(14) . .
C46 C45 C44 120.0 . .
C45 C46 C41 120.0 . .
O41 C47 O42 125(3) . .
O41 C47 C41 122(3) . .
O42 C47 C41 113(3) . .
C52 C51 C56 120.0 . .
C52 C51 C77 125(3) . .
C56 C51 C77 114(3) . .
C53 C52 C51 120.0 . .
C54 C53 C52 120.0 . .
C53 C54 I54 116.8(16) . .
C53 C54 C55 120.0 . .
C55 C54 I54 123.2(16) . .
C56 C55 C54 120.0 . .
C55 C56 C51 120.0 . .
O52 C57 C71 116(3) . .
O51 C57 O52 122(3) . .
O51 C57 C71 120(3) . .
C62 C61 C66 120.0 . .
C62 C61 C67 122(3) . .
C66 C61 C67 118(3) . .
C61 C62 C63 120.0 . .
C64 C63 C62 120.0 . .
I64B C64 I64A 28.0(7) . .
C63 C64 I64A 116.5(18) . .
C63 C64 I64B 118.4(17) . .
C63 C64 C65 120.0 . .
C65 C64 I64A 121.1(18) . .
C65 C64 I64B 120.0(17) . .
C66 C65 C64 120.0 . .
C65 C66 C61 120.0 . .
O62 C67 C61 118(4) . .
O61 C67 O62 118(4) . .
O61 C67 C61 123(4) . .
C72 C71 C57 119(3) . .
C72 C71 C76 120.0 . .
C76 C71 C57 121(3) . .
C71 C72 C73 120.0 . .
C74 C73 C72 120.0 . .
C73 C74 I74 123.3(17) . .
C73 C74 C75 120.0 . .
C75 C74 I74 116.7(17) . .
C76 C75 C74 120.0 . .
C75 C76 C71 120.0 . .
O72 C77 O71 135(5) . .
O72 C77 C51 118(4) . .
O71 C77 C51 106(3) . .
C82 N81 Cu3 121.0(13) . .
C82 N81 C86 120.0 . .
C86 N81 Cu3 118.5(13) . .
N81 C82 C83 120.0 . .
C84 C83 C82 120.0 . .
C83 C84 C8A 120.7(18) . .
C85 C84 C83 120.0 . .
C85 C84 C8A 119.3(18) . .
C84 C85 C86 120.0 . .
C85 C86 N81 120.0 . .
C92 N91 Cu2 114.0(12) . .
C92 N91 C96 120.0 . .
C96 N91 Cu2 126.0(12) . .
N91 C92 C93 120.0 . .
C94 C93 C92 120.0 . .
C93 C94 C95 120.0 . .
C93 C94 C9A 122.1(18) . .
C95 C94 C9A 117.9(18) . .
C96 C95 C94 120.0 . .
C95 C96 N91 120.0 . .
C88 N87 Cu4 113.8(12) . 4_566
C88 N87 C8C 120.0 . .
C8C N87 Cu4 126.1(12) . 4_566
N87 C88 C89 120.0 . .
C88 C89 C8A 120.0 . .
C89 C8A C84 120.9(17) . .
C8B C8A C84 119.1(17) . .
C8B C8A C89 120.0 . .
C8A C8B C8C 120.0 . .
C8B C8C N87 120.0 . .
C98 N97 Cu1 121.6(15) . 4_566
C98 N97 C9C 120.0 . .
C9C N97 Cu1 117.5(15) . 4_566
N97 C98 C99 120.0 . .
C9A C99 C98 120.0 . .
C99 C9A C94 115(2) . .
C99 C9A C9B 120.0 . .
C9B C9A C94 125(2) . .
C9C C9B C9A 120.0 . .
C9B C9C N97 120.0 . .

loop_
_geom_bond_atom_site_label_1
_geom_bond_atom_site_label_2
_geom_bond_distance
_geom_bond_site_symmetry_2
Cu1 Cu2 2.646(7) .
Cu1 O52 1.98(3) .
Cu1 O41 1.91(2) .
Cu1 O61 1.87(3) .
Cu1 O72 2.07(3) .
Cu1 N97 2.228(18) 4_565
Cu4 Cu3 2.634(6) .
Cu4 O32 1.96(2) .
Cu4 O21 1.98(3) .
Cu4 O1 1.99(2) .
Cu4 O11 1.93(2) .
Cu4 N87 2.146(15) 4_565
Cu3 O22 1.90(2) .
Cu3 O12 1.82(2) .
Cu3 O2 1.96(2) .
Cu3 O31 2.01(2) .
Cu3 N81 2.166(16) .
Cu2 O62 1.95(2) .
Cu2 O51 1.97(2) .
Cu2 O42 1.99(2) .
Cu2 O71 1.96(3) .
Cu2 N91 2.121(15) .
I34 C34 2.115(16) .
I24 C24 2.054(17) .
I44 C44 2.070(17) .
I14 C14 2.113(18) .
I74 C74 2.081(19) .
I54 C54 2.115(18) .
I64A C64 2.073(19) .
I64B C64 2.073(19) .
I4A C4 1.98(2) .
I4B C4 2.12(2) .
O22 C27 1.25(4) .
O12 C17 1.32(4) .
O32 C37 1.26(3) .
O21 C27 1.34(4) .
O52 C57 1.34(4) .
O2 C7 1.36(4) .
O1 C7 1.11(4) .
O62 C67 1.35(4) .
O51 C57 1.30(4) .
O41 C47 1.29(4) .
O61 C67 1.31(4) .
O72 C77 1.00(4) .
O31 C37 1.29(4) .
O42 C47 1.31(4) .
O11 C17 1.38(4) .
O71 C77 1.38(4) .
C1 C2 1.3900 .
C1 C6 1.3900 .
C1 C7 1.56(4) .
C2 C3 1.3900 .
C3 C4 1.3900 .
C4 C5 1.3900 .
C5 C6 1.3900 .
C11 C12 1.3900 .
C11 C16 1.3900 .
C11 C17 1.39(4) .
C12 C13 1.3900 .
C13 C14 1.3900 .
C14 C15 1.3900 .
C15 C16 1.3900 .
C21 C22 1.3900 .
C21 C26 1.3900 .
C21 C27 1.54(4) .
C22 C23 1.3900 .
C23 C24 1.3900 .
C24 C25 1.3900 .
C25 C26 1.3900 .
C31 C32 1.3900 .
C31 C35 1.3900 .
C31 C37 1.49(3) .
C32 C33 1.3900 .
C33 C34 1.3900 .
C34 C36 1.3900 .
C36 C35 1.3900 .
C41 C42 1.3900 .
C41 C46 1.3900 .
C41 C47 1.52(4) .
C42 C43 1.3900 .
C43 C44 1.3900 .
C44 C45 1.3900 .
C45 C46 1.3900 .
C51 C52 1.3900 .
C51 C56 1.3900 .
C51 C77 1.53(4) .
C52 C53 1.3900 .
C53 C54 1.3900 .
C54 C55 1.3900 .
C55 C56 1.3900 .
C57 C71 1.45(4) .
C61 C62 1.3900 .
C61 C66 1.3900 .
C61 C67 1.47(4) .
C62 C63 1.3900 .
C63 C64 1.3900 .
C64 C65 1.3900 .
C65 C66 1.3900 .
C71 C72 1.3900 .
C71 C76 1.3900 .
C72 C73 1.3900 .
C73 C74 1.3900 .
C74 C75 1.3900 .
C75 C76 1.3900 .
N81 C82 1.3900 .
N81 C86 1.3900 .
C82 C83 1.3900 .
C83 C84 1.3900 .
C84 C85 1.3900 .
C84 C8A 1.44(2) .
C85 C86 1.3900 .
N91 C92 1.3900 .
N91 C96 1.3900 .
C92 C93 1.3900 .
C93 C94 1.3900 .
C94 C95 1.3900 .
C94 C9A 1.49(2) .
C95 C96 1.3900 .
N87 Cu4 2.145(15) 4_566
N87 C88 1.3900 .
N87 C8C 1.3900 .
C88 C89 1.3900 .
C89 C8A 1.3900 .
C8A C8B 1.3900 .
C8B C8C 1.3900 .
N97 Cu1 2.228(18) 4_566
N97 C98 1.3900 .
N97 C9C 1.3900 .
C98 C99 1.3900 .
C99 C9A 1.3900 .
C9A C9B 1.3900 .
C9B C9C 1.3900 .

loop_
_smtbx_masks_void_nr
_smtbx_masks_void_average_x
_smtbx_masks_void_average_y
_smtbx_masks_void_average_z
_smtbx_masks_void_volume
_smtbx_masks_void_count_electrons
1 0.000 0.000 0.000 62.6 0.0
2 0.285 0.149 0.308 426.1 89.1
3 -0.285 -0.149 0.692 426.1 87.4
4 -0.104 0.235 0.557 27.3 0.0
5 -0.104 0.265 0.057 27.3 0.0
6 0.285 0.351 0.808 426.1 88.5
7 0.000 0.500 0.500 62.6 0.0
8 -0.285 0.649 0.192 426.1 88.0
9 0.104 0.735 0.943 27.3 0.0
10 0.104 0.765 0.443 27.3 0.0
